data_4500236
loop_
_publ_author_name
'Singh, Amit'
'Ramanan, Arunachalam'
'Bandyopadhyay, Debkumar'

_publ_section_title
;
 Link between Isostructurality, Polymorphism, and Weak Interactions in
 Palladacycle Crystals: Chemical Insight
;
_journal_issue 7
_journal_name_full 'Crystal Growth &amp; Design'
_journal_page_first 2743
_journal_paper_doi 10.1021/cg101289s
_journal_volume 11
_journal_year 2011
_chemical_formula_moiety 'C15 H15 Cl N2 Pd S '
_chemical_formula_sum 'C15 H15 Cl N2 Pd S'
_chemical_formula_weight 397.21
_chemical_name_systematic
; 
 ? 
;
_space_group_IT_number 14
_symmetry_cell_setting monoclinic
_symmetry_space_group_name_Hall '-P 2ybc'
_symmetry_space_group_name_H-M 'P 1 21/c 1'
_atom_sites_solution_hydrogens geom
_atom_sites_solution_primary direct
_atom_sites_solution_secondary difmap
_audit_creation_method SHELXL-97
_audit_update_record
;
2009-02-06 # Formatted by publCIF
;
_cell_angle_alpha 90.00
_cell_angle_beta 113.911(2)
_cell_angle_gamma 90.00
_cell_formula_units_Z 8
_cell_length_a 18.605(3)
_cell_length_b 11.0738(15)
_cell_length_c 15.988(2)
_cell_measurement_reflns_used 4470
_cell_measurement_temperature 298(2)
_cell_measurement_theta_max 25
_cell_measurement_theta_min 2
_cell_volume 3011.3(7)
_computing_cell_refinement 'Bruker SMART'
_computing_data_collection 'Bruker SMART'
_computing_data_reduction 'Bruker SAINT'
_computing_molecular_graphics 'Bruker SHELXTL'
_computing_publication_material 'Bruker SHELXTL'
_computing_structure_refinement 'SHELXL-97 (Sheldrick, 1997)'
_computing_structure_solution 'SHELXS-97 (Sheldrick, 1990)'
_diffrn_ambient_temperature 298(2)
_diffrn_measured_fraction_theta_full 0.998
_diffrn_measured_fraction_theta_max 0.998
_diffrn_measurement_device_type 'CCD area detector'
_diffrn_measurement_method 'phi and omega scans'
_diffrn_radiation_monochromator graphite
_diffrn_radiation_source 'fine-focus sealed tube'
_diffrn_radiation_type MoK\a
_diffrn_radiation_wavelength 0.71073
_diffrn_reflns_av_R_equivalents 0.0325
_diffrn_reflns_av_sigmaI/netI 0.0355
_diffrn_reflns_limit_h_max 22
_diffrn_reflns_limit_h_min -19
_diffrn_reflns_limit_k_max 13
_diffrn_reflns_limit_k_min -13
_diffrn_reflns_limit_l_max 12
_diffrn_reflns_limit_l_min -18
_diffrn_reflns_number 15238
_diffrn_reflns_theta_full 25.00
_diffrn_reflns_theta_max 25.00
_diffrn_reflns_theta_min 2.19
_exptl_absorpt_coefficient_mu 1.538
_exptl_absorpt_correction_T_max 0.737
_exptl_absorpt_correction_T_min 0.578
_exptl_absorpt_correction_type multi-scan
_exptl_absorpt_process_details SADABS
_exptl_crystal_colour red
_exptl_crystal_density_diffrn 1.752
_exptl_crystal_density_meas 1.750
_exptl_crystal_density_method 'not measured'
_exptl_crystal_description block
_exptl_crystal_F_000 1584.0
_exptl_crystal_size_max 0.430
_exptl_crystal_size_mid 0.302
_exptl_crystal_size_min 0.198
_refine_diff_density_max 1.998
_refine_diff_density_min -1.030
_refine_diff_density_rms 0.122
_refine_ls_extinction_method none
_refine_ls_goodness_of_fit_ref 1.054
_refine_ls_hydrogen_treatment constr
_refine_ls_matrix_type full
_refine_ls_number_parameters 365
_refine_ls_number_reflns 5294
_refine_ls_number_restraints 1
_refine_ls_restrained_S_all 1.082
_refine_ls_R_factor_all 0.0625
_refine_ls_R_factor_gt 0.0527
_refine_ls_shift/su_max 0.002
_refine_ls_shift/su_mean 0.000
_refine_ls_structure_factor_coef Fsqd
_refine_ls_weighting_details 'calc w=1/[\s^2^(Fo^2^)+(0.0605P)^2^+14.1374P] where P=(Fo^2^+2Fc^2^)/3'
_refine_ls_weighting_scheme calc
_refine_ls_wR_factor_gt 0.1355
_refine_ls_wR_factor_ref 0.1407
_reflns_number_gt 4470
_reflns_number_total 5294
_reflns_threshold_expression >2sigma(I)
_cod_data_source_file cg101289s_si_002.cif
_cod_data_source_block 4a
_cod_original_cell_volume 3011.4(7)
_cod_original_sg_symbol_Hall '-P 2ybc '
_cod_original_sg_symbol_H-M 'P 21/c'
_cod_original_formula_sum 'C15 H15 Cl N2 Pd S '
_cod_database_code 4500236

loop_
_symmetry_equiv_pos_as_xyz
'x, y, z'
'-x, y+1/2, -z+1/2'
'-x, -y, -z'
'x, -y-1/2, z-1/2'

loop_
_atom_site_label
_atom_site_type_symbol
_atom_site_fract_x
_atom_site_fract_y
_atom_site_fract_z
_atom_site_U_iso_or_equiv
_atom_site_adp_type
_atom_site_occupancy
_atom_site_symmetry_multiplicity
_atom_site_calc_flag
_atom_site_refinement_flags
Pd1 Pd 0.42162(3) 0.50563(4) 1.02896(3) 0.03505(17) Uani 1 1 d .
Pd2 Pd 0.08193(3) 0.50380(4) 0.10396(3) 0.03540(17) Uani 1 1 d .
S1 S 0.46802(9) 0.63326(14) 1.16146(10) 0.0374(4) Uani 1 1 d .
S2 S 0.03172(10) 0.63105(15) 0.18849(11) 0.0382(4) Uani 1 1 d .
N1 N 0.3954(3) 0.6578(4) 0.9586(3) 0.0348(11) Uani 1 1 d .
N2 N 0.3616(3) 0.6551(5) 0.8715(4) 0.0432(13) Uani 1 1 d .
N3 N 0.1006(3) 0.6553(4) 0.0509(3) 0.0350(11) Uani 1 1 d .
N4 N 0.1283(3) 0.6525(5) -0.0104(4) 0.0393(12) Uani 1 1 d .
Cl1 Cl 0.43975(13) 0.32133(16) 1.10109(12) 0.0567(5) Uani 1 1 d .
Cl2 Cl 0.07020(13) 0.32112(16) 0.16604(14) 0.0567(5) Uani 1 1 d .
C1 C 0.0868(4) 0.7695(6) 0.0822(4) 0.0358(14) Uani 1 1 d .
C2 C 0.0544(4) 0.7694(6) 0.1477(4) 0.0378(14) Uani 1 1 d .
C3 C 0.0419(4) 0.8789(6) 0.1822(5) 0.0483(17) Uani 1 1 d .
H3 H 0.0199 0.8796 0.2251 0.058 Uiso 1 1 calc R
C4 C 0.0617(5) 0.9862(6) 0.1535(6) 0.0526(19) Uani 1 1 d .
H4 H 0.0541 1.0591 0.1777 0.063 Uiso 1 1 calc R
C5 C 0.0935(5) 0.9848(6) 0.0877(6) 0.057(2) Uani 1 1 d .
H5 H 0.1067 1.0571 0.0679 0.069 Uiso 1 1 calc R
C6 C 0.1052(4) 0.8780(6) 0.0522(5) 0.0466(17) Uani 1 1 d .
H6 H 0.1256 0.8781 0.0079 0.056 Uiso 1 1 calc R
C7 C 0.1413(4) 0.5346(6) -0.0304(4) 0.0371(14) Uani 1 1 d .
C8 C 0.1712(4) 0.5135(6) -0.0958(5) 0.0478(17) Uani 1 1 d .
H8 H 0.1808 0.5775 -0.1274 0.057 Uiso 1 1 calc R
C9 C 0.1864(4) 0.3974(7) -0.1131(5) 0.0478(17) Uani 1 1 d .
H9 H 0.2055 0.3827 -0.1576 0.057 Uiso 1 1 calc R
C10 C 0.1736(4) 0.3006(7) -0.0645(5) 0.0463(16) Uani 1 1 d D
C11 C 0.1431(4) 0.3245(6) 0.0012(4) 0.0421(15) Uani 1 1 d .
H11 H 0.1347 0.2604 0.0337 0.051 Uiso 1 1 calc R
C12 C 0.1257(4) 0.4390(6) 0.0187(4) 0.0368(14) Uani 1 1 d .
C13 C 0.1918(5) 0.1510(13) -0.0684(8) 0.151(7) Uani 1 1 d D
H13A H 0.1431 0.1088 -0.0995 0.226 Uiso 1 1 calc R
H13B H 0.2177 0.1203 -0.0073 0.226 Uiso 1 1 calc R
H13C H 0.2249 0.1393 -0.1007 0.226 Uiso 1 1 calc R
C14 C 0.1019(4) 0.6330(6) 0.3072(4) 0.0462(16) Uani 1 1 d .
H14A H 0.0901 0.7014 0.3374 0.055 Uiso 1 1 calc R
H14B H 0.0946 0.5604 0.3368 0.055 Uiso 1 1 calc R
C15 C 0.1877(4) 0.6404(8) 0.3217(6) 0.062(2) Uani 1 1 d .
H15A H 0.1987 0.5786 0.2864 0.093 Uiso 1 1 calc R
H15B H 0.2206 0.6290 0.3854 0.093 Uiso 1 1 calc R
H15C H 0.1980 0.7182 0.3025 0.093 Uiso 1 1 calc R
C16 C 0.4106(4) 0.7718(5) 1.0033(4) 0.0346(13) Uani 1 1 d .
C17 C 0.3933(4) 0.8795(6) 0.9556(5) 0.0461(16) Uani 1 1 d .
H17 H 0.3740 0.8797 0.8921 0.055 Uiso 1 1 calc R
C18 C 0.4050(5) 0.9857(6) 1.0030(6) 0.056(2) Uani 1 1 d .
H18 H 0.3929 1.0583 0.9711 0.067 Uiso 1 1 calc R
C19 C 0.4345(5) 0.9874(6) 1.0976(6) 0.055(2) Uani 1 1 d .
H19 H 0.4405 1.0603 1.1286 0.066 Uiso 1 1 calc R
C20 C 0.4550(4) 0.8804(6) 1.1459(5) 0.0463(17) Uani 1 1 d .
H20 H 0.4767 0.8811 1.2096 0.056 Uiso 1 1 calc R
C21 C 0.4428(4) 0.7719(6) 1.0987(4) 0.0387(14) Uani 1 1 d .
C22 C 0.3507(4) 0.5376(6) 0.8392(4) 0.0379(14) Uani 1 1 d .
C23 C 0.3128(5) 0.5160(7) 0.7450(5) 0.0533(19) Uani 1 1 d .
H23 H 0.2953 0.5802 0.7042 0.064 Uiso 1 1 calc R
C24 C 0.3016(5) 0.3992(7) 0.7134(5) 0.0535(19) Uani 1 1 d .
H24 H 0.2772 0.3846 0.6508 0.064 Uiso 1 1 calc R
C25 C 0.3266(4) 0.3016(7) 0.7744(5) 0.0444(16) Uani 1 1 d .
C26 C 0.3643(4) 0.3258(6) 0.8688(4) 0.0423(15) Uani 1 1 d .
H26 H 0.3816 0.2614 0.9095 0.051 Uiso 1 1 calc R
C27 C 0.3762(4) 0.4411(6) 0.9025(4) 0.0359(14) Uani 1 1 d .
C28 C 0.3152(5) 0.1561(12) 0.7505(7) 0.132(6) Uani 1 1 d .
H28A H 0.2617 0.1406 0.7095 0.199 Uiso 1 1 calc R
H28B H 0.3276 0.1111 0.8060 0.199 Uiso 1 1 calc R
H28C H 0.3496 0.1319 0.7223 0.199 Uiso 1 1 calc R
C29 C 0.3969(4) 0.6317(6) 1.2129(4) 0.0446(16) Uani 1 1 d .
H29A H 0.4055 0.5598 1.2504 0.054 Uiso 1 1 calc R
H29B H 0.4066 0.7011 1.2531 0.054 Uiso 1 1 calc R
C30 C 0.3123(5) 0.6341(8) 1.1454(6) 0.065(2) Uani 1 1 d .
H30A H 0.3012 0.7098 1.1135 0.098 Uiso 1 1 calc R
H30B H 0.2787 0.6246 1.1774 0.098 Uiso 1 1 calc R
H30C H 0.3029 0.5694 1.1023 0.098 Uiso 1 1 calc R

loop_
_atom_site_aniso_label
_atom_site_aniso_U_11
_atom_site_aniso_U_22
_atom_site_aniso_U_33
_atom_site_aniso_U_23
_atom_site_aniso_U_13
_atom_site_aniso_U_12
Pd1 0.0435(3) 0.0307(3) 0.0303(3) 0.00182(19) 0.0143(2) 0.0026(2)
Pd2 0.0440(3) 0.0321(3) 0.0341(3) -0.00074(19) 0.0200(2) -0.0033(2)
S1 0.0416(9) 0.0361(8) 0.0310(8) 0.0029(6) 0.0111(7) 0.0005(7)
S2 0.0437(9) 0.0380(9) 0.0380(8) 0.0002(7) 0.0218(7) -0.0017(7)
N1 0.039(3) 0.034(3) 0.032(3) 0.006(2) 0.015(2) 0.003(2)
N2 0.051(3) 0.042(3) 0.034(3) 0.001(2) 0.015(3) 0.000(3)
N3 0.039(3) 0.035(3) 0.032(3) 0.001(2) 0.016(2) -0.001(2)
N4 0.043(3) 0.041(3) 0.038(3) 0.000(2) 0.021(3) -0.003(2)
Cl1 0.0840(14) 0.0367(9) 0.0439(10) 0.0076(7) 0.0201(9) 0.0026(9)
Cl2 0.0831(14) 0.0384(9) 0.0627(11) 0.0060(8) 0.0442(10) -0.0039(9)
C1 0.043(4) 0.033(3) 0.031(3) 0.003(3) 0.014(3) 0.001(3)
C2 0.040(4) 0.034(3) 0.036(3) 0.003(3) 0.013(3) 0.004(3)
C3 0.057(4) 0.040(4) 0.056(4) 0.001(3) 0.031(4) 0.004(3)
C4 0.068(5) 0.035(4) 0.061(5) -0.003(3) 0.033(4) 0.009(3)
C5 0.072(5) 0.033(4) 0.070(5) 0.005(3) 0.031(4) -0.004(3)
C6 0.064(5) 0.038(4) 0.045(4) 0.006(3) 0.029(4) 0.002(3)
C7 0.034(3) 0.042(4) 0.036(3) 0.001(3) 0.016(3) 0.000(3)
C8 0.054(4) 0.050(4) 0.049(4) 0.005(3) 0.030(4) 0.002(3)
C9 0.053(4) 0.053(4) 0.048(4) 0.000(3) 0.031(3) 0.005(3)
C10 0.039(4) 0.058(4) 0.042(4) -0.005(3) 0.016(3) 0.000(3)
C11 0.048(4) 0.042(4) 0.040(4) 0.000(3) 0.021(3) 0.000(3)
C12 0.036(3) 0.045(4) 0.029(3) -0.001(3) 0.013(3) 0.000(3)
C13 0.045(5) 0.258(16) 0.119(9) -0.059(10) 0.002(5) 0.038(7)
C14 0.054(4) 0.044(4) 0.040(4) 0.004(3) 0.019(3) -0.001(3)
C15 0.055(5) 0.067(5) 0.054(5) 0.000(4) 0.012(4) -0.002(4)
C16 0.038(3) 0.032(3) 0.036(3) -0.001(3) 0.016(3) -0.002(3)
C17 0.053(4) 0.042(4) 0.039(4) 0.005(3) 0.014(3) 0.000(3)
C18 0.077(5) 0.031(4) 0.053(5) 0.010(3) 0.019(4) 0.000(3)
C19 0.069(5) 0.029(4) 0.059(5) -0.008(3) 0.018(4) -0.003(3)
C20 0.058(4) 0.039(4) 0.035(4) -0.002(3) 0.012(3) -0.008(3)
C21 0.038(3) 0.036(3) 0.037(3) 0.001(3) 0.010(3) -0.003(3)
C22 0.042(4) 0.039(3) 0.033(3) -0.001(3) 0.016(3) -0.003(3)
C23 0.064(5) 0.049(4) 0.040(4) 0.005(3) 0.013(4) -0.001(4)
C24 0.063(5) 0.060(5) 0.034(4) -0.010(3) 0.016(3) -0.002(4)
C25 0.042(4) 0.052(4) 0.041(4) -0.008(3) 0.019(3) 0.001(3)
C26 0.046(4) 0.044(4) 0.039(4) 0.001(3) 0.019(3) 0.006(3)
C27 0.035(3) 0.037(3) 0.037(3) -0.006(3) 0.016(3) 0.000(3)
C28 0.044(5) 0.230(14) 0.130(9) -0.068(10) 0.042(5) -0.048(7)
C29 0.053(4) 0.047(4) 0.039(4) -0.002(3) 0.024(3) -0.003(3)
C30 0.053(5) 0.084(6) 0.062(5) 0.004(4) 0.027(4) 0.001(4)

loop_
_atom_type_symbol
_atom_type_description
_atom_type_scat_dispersion_real
_atom_type_scat_dispersion_imag
_atom_type_scat_source
C C 0.0033 0.0016 'International Tables Vol C Tables 4.2.6.8 and 6.1.1.4'
H H 0.0000 0.0000 'International Tables Vol C Tables 4.2.6.8 and 6.1.1.4'
N N 0.0061 0.0033 'International Tables Vol C Tables 4.2.6.8 and 6.1.1.4'
S S 0.1246 0.1234 'International Tables Vol C Tables 4.2.6.8 and 6.1.1.4'
Cl Cl 0.1484 0.1585 'International Tables Vol C Tables 4.2.6.8 and 6.1.1.4'
Pd Pd -0.9988 1.0072 'International Tables Vol C Tables 4.2.6.8 and 6.1.1.4'
O O 0.0106 0.0060 'International Tables Vol C Tables 4.2.6.8 and 6.1.1.4'

loop_
_geom_angle_atom_site_label_1
_geom_angle_atom_site_label_2
_geom_angle_atom_site_label_3
_geom_angle
N1 Pd1 C27 79.8(2)
N1 Pd1 Cl1 174.16(16)
C27 Pd1 Cl1 96.11(19)
N1 Pd1 S1 85.27(15)
C27 Pd1 S1 165.02(19)
Cl1 Pd1 S1 98.79(6)
N3 Pd2 C12 79.6(2)
N3 Pd2 Cl2 175.11(16)
C12 Pd2 Cl2 96.6(2)
N3 Pd2 S2 85.33(15)
C12 Pd2 S2 164.90(19)
Cl2 Pd2 S2 98.47(6)
C21 S1 C29 100.8(3)
C21 S1 Pd1 95.3(2)
C29 S1 Pd1 109.1(2)
C2 S2 C14 101.3(3)
C2 S2 Pd2 95.4(2)
C14 S2 Pd2 108.5(2)
N2 N1 C16 118.7(5)
N2 N1 Pd1 120.0(4)
C16 N1 Pd1 121.2(4)
N1 N2 C22 111.3(5)
N4 N3 C1 118.5(5)
N4 N3 Pd2 120.3(4)
C1 N3 Pd2 121.2(4)
N3 N4 C7 111.1(5)
C6 C1 C2 120.0(6)
C6 C1 N3 123.1(6)
C2 C1 N3 117.0(5)
C3 C2 C1 119.1(6)
C3 C2 S2 120.1(5)
C1 C2 S2 120.8(5)
C4 C3 C2 120.7(7)
C4 C3 H3 119.6
C2 C3 H3 119.6
C3 C4 C5 119.5(7)
C3 C4 H4 120.3
C5 C4 H4 120.3
C6 C5 C4 120.5(7)
C6 C5 H5 119.7
C4 C5 H5 119.7
C5 C6 C1 120.2(7)
C5 C6 H6 119.9
C1 C6 H6 119.9
N4 C7 C8 119.5(6)
N4 C7 C12 118.8(6)
C8 C7 C12 121.7(6)
C9 C8 C7 119.3(6)
C9 C8 H8 120.3
C7 C8 H8 120.3
C8 C9 C10 120.8(6)
C8 C9 H9 119.6
C10 C9 H9 119.6
C9 C10 C11 118.8(7)
C9 C10 C13 130.2(7)
C11 C10 C13 111.0(7)
C12 C11 C10 121.9(6)
C12 C11 H11 119.0
C10 C11 H11 119.0
C11 C12 C7 117.5(6)
C11 C12 Pd2 132.4(5)
C7 C12 Pd2 110.1(5)
C10 C13 H13A 109.5
C10 C13 H13B 109.5
H13A C13 H13B 109.5
C10 C13 H13C 109.5
H13A C13 H13C 109.5
H13B C13 H13C 109.5
C15 C14 S2 115.2(5)
C15 C14 H14A 108.5
S2 C14 H14A 108.5
C15 C14 H14B 108.5
S2 C14 H14B 108.5
H14A C14 H14B 107.5
C14 C15 H15A 109.5
C14 C15 H15B 109.5
H15A C15 H15B 109.5
C14 C15 H15C 109.5
H15A C15 H15C 109.5
H15B C15 H15C 109.5
C17 C16 C21 120.2(6)
C17 C16 N1 122.3(5)
C21 C16 N1 117.5(5)
C18 C17 C16 119.1(6)
C18 C17 H17 120.4
C16 C17 H17 120.4
C17 C18 C19 121.4(6)
C17 C18 H18 119.3
C19 C18 H18 119.3
C20 C19 C18 119.8(7)
C20 C19 H19 120.1
C18 C19 H19 120.1
C19 C20 C21 119.4(6)
C19 C20 H20 120.3
C21 C20 H20 120.3
C20 C21 C16 119.9(6)
C20 C21 S1 119.4(5)
C16 C21 S1 120.7(5)
N2 C22 C23 119.7(6)
N2 C22 C27 119.1(6)
C23 C22 C27 121.1(6)
C24 C23 C22 119.5(7)
C24 C23 H23 120.3
C22 C23 H23 120.3
C23 C24 C25 120.8(6)
C23 C24 H24 119.6
C25 C24 H24 119.6
C24 C25 C26 118.6(7)
C24 C25 C28 128.1(7)
C26 C25 C28 113.3(7)
C27 C26 C25 122.0(6)
C27 C26 H26 119.0
C25 C26 H26 119.0
C26 C27 C22 118.0(6)
C26 C27 Pd1 132.3(5)
C22 C27 Pd1 109.7(4)
C25 C28 H28A 109.5
C25 C28 H28B 109.5
H28A C28 H28B 109.5
C25 C28 H28C 109.5
H28A C28 H28C 109.5
H28B C28 H28C 109.5
C30 C29 S1 114.6(5)
C30 C29 H29A 108.6
S1 C29 H29A 108.6
C30 C29 H29B 108.6
S1 C29 H29B 108.6
H29A C29 H29B 107.6
C29 C30 H30A 109.5
C29 C30 H30B 109.5
H30A C30 H30B 109.5
C29 C30 H30C 109.5
H30A C30 H30C 109.5
H30B C30 H30C 109.5

loop_
_geom_bond_atom_site_label_1
_geom_bond_atom_site_label_2
_geom_bond_distance
Pd1 N1 1.975(5)
Pd1 C27 1.981(6)
Pd1 Cl1 2.3008(18)
Pd1 S1 2.3976(17)
Pd2 N3 1.973(5)
Pd2 C12 1.984(6)
Pd2 Cl2 2.3024(18)
Pd2 S2 2.3893(17)
S1 C21 1.790(6)
S1 C29 1.819(7)
S2 C2 1.781(6)
S2 C14 1.817(7)
N1 N2 1.275(7)
N1 C16 1.421(8)
N2 C22 1.384(8)
N3 N4 1.281(7)
N3 C1 1.420(8)
N4 C7 1.388(8)
C1 C6 1.386(9)
C1 C2 1.405(9)
C2 C3 1.390(9)
C3 C4 1.377(10)
C3 H3 0.9300
C4 C5 1.401(11)
C4 H4 0.9300
C5 C6 1.367(10)
C5 H5 0.9300
C6 H6 0.9300
C7 C8 1.389(9)
C7 C12 1.416(9)
C8 C9 1.368(10)
C8 H8 0.9300
C9 C10 1.400(10)
C9 H9 0.9300
C10 C11 1.405(9)
C10 C13 1.697(14)
C11 C12 1.366(9)
C11 H11 0.9300
C13 H13A 0.9600
C13 H13B 0.9600
C13 H13C 0.9600
C14 C15 1.519(10)
C14 H14A 0.9700
C14 H14B 0.9700
C15 H15A 0.9600
C15 H15B 0.9600
C15 H15C 0.9600
C16 C17 1.382(9)
C16 C21 1.395(8)
C17 C18 1.369(10)
C17 H17 0.9300
C18 C19 1.384(11)
C18 H18 0.9300
C19 C20 1.380(10)
C19 H19 0.9300
C20 C21 1.388(9)
C20 H20 0.9300
C22 C23 1.401(10)
C22 C27 1.416(9)
C23 C24 1.374(10)
C23 H23 0.9300
C24 C25 1.402(10)
C24 H24 0.9300
C25 C26 1.410(9)
C25 C28 1.649(13)
C26 C27 1.368(9)
C26 H26 0.9300
C28 H28A 0.9600
C28 H28B 0.9600
C28 H28C 0.9600
C29 C30 1.507(10)
C29 H29A 0.9700
C29 H29B 0.9700
C30 H30A 0.9600
C30 H30B 0.9600
C30 H30C 0.9600

loop_
_geom_torsion_atom_site_label_1
_geom_torsion_atom_site_label_2
_geom_torsion_atom_site_label_3
_geom_torsion_atom_site_label_4
_geom_torsion
N1 Pd1 S1 C21 1.1(3)
C27 Pd1 S1 C21 -0.5(7)
Cl1 Pd1 S1 C21 -174.7(2)
N1 Pd1 S1 C29 104.5(3)
C27 Pd1 S1 C29 102.9(7)
Cl1 Pd1 S1 C29 -71.3(3)
N3 Pd2 S2 C2 -3.9(3)
C12 Pd2 S2 C2 -8.6(7)
Cl2 Pd2 S2 C2 173.0(2)
N3 Pd2 S2 C14 -107.7(3)
C12 Pd2 S2 C14 -112.5(7)
Cl2 Pd2 S2 C14 69.2(2)
C27 Pd1 N1 N2 2.2(5)
Cl1 Pd1 N1 N2 -43.0(18)
S1 Pd1 N1 N2 -177.4(5)
C27 Pd1 N1 C16 179.6(5)
Cl1 Pd1 N1 C16 134.4(14)
S1 Pd1 N1 C16 0.0(4)
C16 N1 N2 C22 -179.5(5)
Pd1 N1 N2 C22 -2.0(7)
C12 Pd2 N3 N4 1.2(5)
Cl2 Pd2 N3 N4 41(2)
S2 Pd2 N3 N4 -177.6(5)
C12 Pd2 N3 C1 -176.2(5)
Cl2 Pd2 N3 C1 -136.1(16)
S2 Pd2 N3 C1 5.0(4)
C1 N3 N4 C7 177.5(5)
Pd2 N3 N4 C7 0.1(7)
N4 N3 C1 C6 -2.9(9)
Pd2 N3 C1 C6 174.5(5)
N4 N3 C1 C2 178.3(5)
Pd2 N3 C1 C2 -4.3(8)
C6 C1 C2 C3 -0.6(10)
N3 C1 C2 C3 178.2(6)
C6 C1 C2 S2 -179.0(5)
N3 C1 C2 S2 -0.2(8)
C14 S2 C2 C3 -65.0(6)
Pd2 S2 C2 C3 -175.1(5)
C14 S2 C2 C1 113.4(5)
Pd2 S2 C2 C1 3.2(5)
C1 C2 C3 C4 -0.7(11)
S2 C2 C3 C4 177.7(6)
C2 C3 C4 C5 1.2(12)
C3 C4 C5 C6 -0.3(13)
C4 C5 C6 C1 -1.0(12)
C2 C1 C6 C5 1.4(11)
N3 C1 C6 C5 -177.3(7)
N3 N4 C7 C8 179.9(6)
N3 N4 C7 C12 -2.0(8)
N4 C7 C8 C9 177.8(6)
C12 C7 C8 C9 -0.3(11)
C7 C8 C9 C10 -1.3(11)
C8 C9 C10 C11 1.4(11)
C8 C9 C10 C13 -176.4(7)
C9 C10 C11 C12 0.1(10)
C13 C10 C11 C12 178.3(6)
C10 C11 C12 C7 -1.6(10)
C10 C11 C12 Pd2 179.3(5)
N4 C7 C12 C11 -176.4(6)
C8 C7 C12 C11 1.7(10)
N4 C7 C12 Pd2 2.8(7)
C8 C7 C12 Pd2 -179.0(5)
N3 Pd2 C12 C11 177.1(7)
Cl2 Pd2 C12 C11 0.2(7)
S2 Pd2 C12 C11 -178.1(4)
N3 Pd2 C12 C7 -2.0(4)
Cl2 Pd2 C12 C7 -178.8(4)
S2 Pd2 C12 C7 2.8(10)
C2 S2 C14 C15 -58.4(6)
Pd2 S2 C14 C15 41.3(6)
N2 N1 C16 C17 -3.1(9)
Pd1 N1 C16 C17 179.5(5)
N2 N1 C16 C21 175.8(6)
Pd1 N1 C16 C21 -1.6(8)
C21 C16 C17 C18 -2.8(10)
N1 C16 C17 C18 176.0(7)
C16 C17 C18 C19 0.7(12)
C17 C18 C19 C20 2.0(14)
C18 C19 C20 C21 -2.5(12)
C19 C20 C21 C16 0.4(11)
C19 C20 C21 S1 -179.1(6)
C17 C16 C21 C20 2.3(10)
N1 C16 C21 C20 -176.6(6)
C17 C16 C21 S1 -178.2(5)
N1 C16 C21 S1 2.9(8)
C29 S1 C21 C20 66.5(6)
Pd1 S1 C21 C20 177.1(5)
C29 S1 C21 C16 -113.0(6)
Pd1 S1 C21 C16 -2.4(5)
N1 N2 C22 C23 178.6(6)
N1 N2 C22 C27 0.4(9)
N2 C22 C23 C24 -179.6(7)
C27 C22 C23 C24 -1.4(11)
C22 C23 C24 C25 1.0(12)
C23 C24 C25 C26 -0.7(11)
C23 C24 C25 C28 177.0(7)
C24 C25 C26 C27 0.8(10)
C28 C25 C26 C27 -177.2(6)
C25 C26 C27 C22 -1.1(10)
C25 C26 C27 Pd1 176.7(5)
N2 C22 C27 C26 179.6(6)
C23 C22 C27 C26 1.4(10)
N2 C22 C27 Pd1 1.3(7)
C23 C22 C27 Pd1 -176.9(6)
N1 Pd1 C27 C26 -179.7(7)
Cl1 Pd1 C27 C26 -3.9(7)
S1 Pd1 C27 C26 -178.1(4)
N1 Pd1 C27 C22 -1.7(4)
Cl1 Pd1 C27 C22 174.2(4)
S1 Pd1 C27 C22 -0.1(10)
C21 S1 C29 C30 59.3(6)
Pd1 S1 C29 C30 -40.2(6)
